data_7120675
loop_
_publ_author_name
'Bose, Anima'
'Mal, Prasenjit'

_publ_section_title
;
 Weak Interactions Controlled C-H Mono-Nitration of Indolines
;
_journal_name_full 'Chem. Commun.'
_journal_paper_doi 10.1039/C7CC06267B
_journal_year 2017
_chemical_formula_moiety 'C15 H12 N2 O3'
_chemical_formula_sum 'C15 H12 N2 O3'
_chemical_formula_weight 268.27
_space_group_crystal_system monoclinic
_space_group_IT_number 4
_space_group_name_Hall 'P 2yb'
_space_group_name_H-M_alt 'P 1 21 1'
_symmetry_space_group_name_Hall 'P 2yb'
_symmetry_space_group_name_H-M 'P 1 21 1'
_atom_sites_solution_hydrogens geom
_atom_sites_solution_primary direct
_audit_creation_date 2016-09-30
_audit_creation_method
;
Olex2 1.2-beta
(compiled 2016.02.19 svn.r3266 for OlexSys, GUI svn.r5155)
;
_audit_update_record
;
2017-05-16 deposited with the CCDC.
2017-09-18 downloaded from the CCDC.
;
_cell_angle_alpha 90
_cell_angle_beta 102.368(2)
_cell_angle_gamma 90
_cell_formula_units_Z 2
_cell_length_a 8.1122(4)
_cell_length_b 7.8149(3)
_cell_length_c 10.1296(4)
_cell_measurement_reflns_used 2601
_cell_measurement_temperature 296(2)
_cell_measurement_theta_max 23.059
_cell_measurement_theta_min 2.571
_cell_volume 627.27(5)
_computing_cell_refinement 'SAINT v8.34A (Bruker, 2013)'
_computing_data_reduction 'SAINT v8.34A (Bruker, 2013)'
_computing_molecular_graphics 'Olex2 (Dolomanov et al., 2009)'
_computing_publication_material 'Olex2 (Dolomanov et al., 2009)'
_computing_structure_refinement 'ShelXL (Sheldrick, 2015)'
_computing_structure_solution 'SIR2004 (Burla et al., 2007)'
_diffrn_ambient_temperature 296.15
_diffrn_measured_fraction_theta_full 0.999
_diffrn_measured_fraction_theta_max 0.998
_diffrn_measurement_device_type 'Bruker APEX-II CCD'
_diffrn_measurement_method '\f and \w scans'
_diffrn_radiation_type MoK\a
_diffrn_radiation_wavelength 0.71073
_diffrn_reflns_av_R_equivalents 0.0369
_diffrn_reflns_av_unetI/netI 0.0324
_diffrn_reflns_Laue_measured_fraction_full 0.999
_diffrn_reflns_Laue_measured_fraction_max 0.998
_diffrn_reflns_limit_h_max 10
_diffrn_reflns_limit_h_min -10
_diffrn_reflns_limit_k_max 9
_diffrn_reflns_limit_k_min -10
_diffrn_reflns_limit_l_max 13
_diffrn_reflns_limit_l_min -13
_diffrn_reflns_number 11174
_diffrn_reflns_point_group_measured_fraction_full 0.968
_diffrn_reflns_point_group_measured_fraction_max 0.938
_diffrn_reflns_theta_full 25.242
_diffrn_reflns_theta_max 28.738
_diffrn_reflns_theta_min 2.058
_diffrn_standards_number 0
_exptl_absorpt_coefficient_mu 0.101
_exptl_absorpt_correction_T_max 0.7458
_exptl_absorpt_correction_T_min 0.7015
_exptl_absorpt_correction_type multi-scan
_exptl_absorpt_process_details
;
SADABS-2014/5 (Bruker,2014/5) was used for absorption correction.
wR2(int) was 0.0625 before and 0.0434 after correction.
The Ratio of minimum to maximum transmission is 0.9406.
The \l/2 correction factor is 0.00150.
;
_exptl_crystal_colour yellow
_exptl_crystal_colour_primary yellow
_exptl_crystal_density_diffrn 1.420
_exptl_crystal_description block
_exptl_crystal_F_000 280
_exptl_crystal_size_max 0.3
_exptl_crystal_size_mid 0.26
_exptl_crystal_size_min 0.22
_refine_diff_density_max 0.120
_refine_diff_density_min -0.197
_refine_diff_density_rms 0.040
_refine_ls_abs_structure_details
;
 Flack x determined using 882 quotients [(I+)-(I-)]/[(I+)+(I-)]
 (Parsons, Flack and Wagner, Acta Cryst. B69 (2013) 249-259).
;
_refine_ls_abs_structure_Flack 0.0(7)
_refine_ls_extinction_method none
_refine_ls_goodness_of_fit_ref 1.034
_refine_ls_hydrogen_treatment constr
_refine_ls_matrix_type full
_refine_ls_number_parameters 181
_refine_ls_number_reflns 3064
_refine_ls_number_restraints 1
_refine_ls_restrained_S_all 1.034
_refine_ls_R_factor_all 0.0537
_refine_ls_R_factor_gt 0.0416
_refine_ls_shift/su_max 0.000
_refine_ls_shift/su_mean 0.000
_refine_ls_structure_factor_coef Fsqd
_refine_ls_weighting_details 'w=1/[\s^2^(Fo^2^)+(0.0462P)^2^+0.0572P] where P=(Fo^2^+2Fc^2^)/3'
_refine_ls_weighting_scheme calc
_refine_ls_wR_factor_gt 0.0929
_refine_ls_wR_factor_ref 0.0999
_reflns_Friedel_coverage 0.756
_reflns_Friedel_fraction_full 0.931
_reflns_Friedel_fraction_max 0.868
_reflns_number_gt 2501
_reflns_number_total 3064
_reflns_threshold_expression 'I > 2\s(I)'
_cod_data_source_file c7cc06267b2.cif
_cod_data_source_block try1
_cod_database_code 7120675
_shelx_space_group_comment
;
The symmetry employed for this shelxl refinement is uniquely defined
by the following loop, which should always be used as a source of
symmetry information in preference to the above space-group names.
They are only intended as comments.
;
_olex2_refinement_description
;
1. Fixed Uiso
 At 1.2 times of:
  All C(H) groups, All C(H,H) groups
2.a Secondary CH2 refined with riding coordinates:
 C10(H10A,H10B), C11(H11A,H11B)
2.b Aromatic/amide H refined with riding coordinates:
 C2(H2), C7(H7), C8(H8), C9(H9), C12(H12), C13(H13), C14(H14), C15(H15)
;
_shelx_shelxl_version_number 2014/7
_olex2_submission_special_instructions 'No special instructions were received'

loop_
_space_group_symop_operation_xyz
'x, y, z'
'-x, y+1/2, -z'

loop_
_atom_site_label
_atom_site_type_symbol
_atom_site_fract_x
_atom_site_fract_y
_atom_site_fract_z
_atom_site_U_iso_or_equiv
_atom_site_adp_type
_atom_site_occupancy
_atom_site_site_symmetry_order
_atom_site_calc_flag
_atom_site_refinement_flags_posn
O1 O 0.2641(4) 0.0648(4) -1.1498(2) 0.0916(9) Uani 1 1 d .
O2 O 0.4688(3) -0.0889(4) -1.0399(2) 0.0872(8) Uani 1 1 d .
O3 O 0.1272(2) -0.2322(3) -0.47983(19) 0.0665(6) Uani 1 1 d .
N1 N 0.3293(3) -0.0229(4) -1.0520(2) 0.0612(7) Uani 1 1 d .
N2 N -0.0534(2) -0.1269(3) -0.66386(18) 0.0384(4) Uani 1 1 d .
C1 C 0.2339(3) -0.0530(4) -0.9475(2) 0.0463(6) Uani 1 1 d .
C2 C 0.0792(3) 0.0264(3) -0.9585(2) 0.0469(6) Uani 1 1 d .
H2 H 0.0355 0.0978 -1.0310 0.056 Uiso 1 1 calc R
C3 C -0.0075(3) -0.0042(3) -0.8580(2) 0.0405(5) Uani 1 1 d .
C4 C 0.0604(3) -0.1112(3) -0.7498(2) 0.0358(5) Uani 1 1 d .
C5 C -0.0160(3) -0.1913(3) -0.5352(2) 0.0434(5) Uani 1 1 d .
C6 C -0.1605(3) -0.2091(3) -0.4653(2) 0.0407(5) Uani 1 1 d .
C7 C -0.2977(3) -0.3129(3) -0.5174(3) 0.0486(6) Uani 1 1 d .
H7 H -0.3036 -0.3693 -0.5991 0.058 Uiso 1 1 calc R
C8 C -0.4261(3) -0.3326(4) -0.4477(3) 0.0545(7) Uani 1 1 d .
H8 H -0.5174 -0.4035 -0.4819 0.065 Uiso 1 1 calc R
C9 C -0.4180(3) -0.2469(4) -0.3276(3) 0.0551(7) Uani 1 1 d .
H9 H -0.5057 -0.2576 -0.2821 0.066 Uiso 1 1 calc R
C10 C -0.1726(3) 0.0677(4) -0.8386(3) 0.0486(6) Uani 1 1 d .
H10A H -0.2585 0.0602 -0.9213 0.058 Uiso 1 1 calc R
H10B H -0.1603 0.1862 -0.8097 0.058 Uiso 1 1 calc R
C11 C -0.2163(3) -0.0459(3) -0.7285(2) 0.0440(6) Uani 1 1 d .
H11A H -0.2605 0.0216 -0.6635 0.053 Uiso 1 1 calc R
H11B H -0.2991 -0.1317 -0.7670 0.053 Uiso 1 1 calc R
C12 C -0.2811(4) -0.1458(4) -0.2746(3) 0.0559(7) Uani 1 1 d .
H12 H -0.2759 -0.0890 -0.1931 0.067 Uiso 1 1 calc R
C13 C -0.1506(3) -0.1283(4) -0.3430(2) 0.0482(6) Uani 1 1 d .
H13 H -0.0567 -0.0622 -0.3061 0.058 Uiso 1 1 calc R
C14 C 0.2166(3) -0.1884(3) -0.7389(2) 0.0440(5) Uani 1 1 d .
H14 H 0.2619 -0.2578 -0.6655 0.053 Uiso 1 1 calc R
C15 C 0.3030(3) -0.1592(3) -0.8406(3) 0.0465(6) Uani 1 1 d .
H15 H 0.4072 -0.2108 -0.8371 0.056 Uiso 1 1 calc R

loop_
_atom_site_aniso_label
_atom_site_aniso_U_11
_atom_site_aniso_U_22
_atom_site_aniso_U_33
_atom_site_aniso_U_23
_atom_site_aniso_U_13
_atom_site_aniso_U_12
O1 0.116(2) 0.110(2) 0.0611(14) 0.0218(15) 0.0468(14) -0.0087(17)
O2 0.0651(14) 0.138(2) 0.0700(14) -0.0106(14) 0.0404(12) -0.0175(15)
O3 0.0446(10) 0.1064(18) 0.0496(10) 0.0258(11) 0.0126(8) 0.0161(11)
N1 0.0661(16) 0.0772(17) 0.0477(12) -0.0130(13) 0.0289(11) -0.0258(14)
N2 0.0351(9) 0.0466(11) 0.0353(9) 0.0052(8) 0.0117(7) 0.0043(8)
C1 0.0528(14) 0.0535(15) 0.0368(11) -0.0069(11) 0.0191(10) -0.0159(12)
C2 0.0566(15) 0.0503(15) 0.0349(11) 0.0036(11) 0.0123(10) -0.0065(12)
C3 0.0456(13) 0.0405(14) 0.0357(10) 0.0003(10) 0.0093(9) -0.0017(10)
C4 0.0384(11) 0.0375(12) 0.0331(10) -0.0010(9) 0.0109(8) -0.0022(10)
C5 0.0445(13) 0.0498(14) 0.0383(11) 0.0056(11) 0.0142(10) 0.0037(11)
C6 0.0430(12) 0.0441(13) 0.0377(11) 0.0065(10) 0.0147(9) 0.0040(10)
C7 0.0552(15) 0.0530(16) 0.0406(13) -0.0004(11) 0.0168(11) -0.0033(13)
C8 0.0514(15) 0.0587(18) 0.0556(15) 0.0067(13) 0.0162(12) -0.0082(14)
C9 0.0580(16) 0.0587(17) 0.0575(15) 0.0078(13) 0.0327(13) -0.0002(14)
C10 0.0477(14) 0.0520(16) 0.0455(13) 0.0093(12) 0.0086(11) 0.0094(12)
C11 0.0359(11) 0.0527(15) 0.0435(12) 0.0047(11) 0.0086(9) 0.0081(11)
C12 0.0705(18) 0.0595(18) 0.0446(13) -0.0038(12) 0.0278(12) 0.0011(14)
C13 0.0540(14) 0.0505(15) 0.0429(13) 0.0017(11) 0.0171(11) -0.0034(12)
C14 0.0393(11) 0.0496(14) 0.0438(12) 0.0035(11) 0.0103(9) 0.0011(11)
C15 0.0386(12) 0.0559(17) 0.0481(13) -0.0042(11) 0.0160(10) -0.0034(11)

loop_
_atom_type_symbol
_atom_type_description
_atom_type_scat_dispersion_real
_atom_type_scat_dispersion_imag
_atom_type_scat_source
C C 0.0033 0.0016 'International Tables Vol C Tables 4.2.6.8 and 6.1.1.4'
H H 0.0000 0.0000 'International Tables Vol C Tables 4.2.6.8 and 6.1.1.4'
N N 0.0061 0.0033 'International Tables Vol C Tables 4.2.6.8 and 6.1.1.4'
O O 0.0106 0.0060 'International Tables Vol C Tables 4.2.6.8 and 6.1.1.4'

loop_
_geom_angle_atom_site_label_1
_geom_angle_atom_site_label_2
_geom_angle_atom_site_label_3
_geom_angle
O1 N1 C1 118.2(3)
O2 N1 O1 123.0(2)
O2 N1 C1 118.8(3)
C4 N2 C11 109.32(17)
C5 N2 C4 125.57(19)
C5 N2 C11 124.81(18)
C2 C1 N1 118.9(2)
C2 C1 C15 122.7(2)
C15 C1 N1 118.4(2)
C1 C2 H2 121.3
C3 C2 C1 117.5(2)
C3 C2 H2 121.3
C2 C3 C4 120.5(2)
C2 C3 C10 130.0(2)
C4 C3 C10 109.5(2)
C3 C4 N2 109.80(19)
C14 C4 N2 128.6(2)
C14 C4 C3 121.6(2)
O3 C5 N2 121.9(2)
O3 C5 C6 121.5(2)
N2 C5 C6 116.58(19)
C7 C6 C5 121.3(2)
C13 C6 C5 118.8(2)
C13 C6 C7 119.9(2)
C6 C7 H7 120.0
C8 C7 C6 120.0(2)
C8 C7 H7 120.0
C7 C8 H8 120.1
C9 C8 C7 119.8(3)
C9 C8 H8 120.1
C8 C9 H9 119.8
C12 C9 C8 120.4(2)
C12 C9 H9 119.8
C3 C10 H10A 111.1
C3 C10 H10B 111.1
C3 C10 C11 103.4(2)
H10A C10 H10B 109.1
C11 C10 H10A 111.1
C11 C10 H10B 111.1
N2 C11 C10 104.23(19)
N2 C11 H11A 110.9
N2 C11 H11B 110.9
C10 C11 H11A 110.9
C10 C11 H11B 110.9
H11A C11 H11B 108.9
C9 C12 H12 120.0
C9 C12 C13 120.0(2)
C13 C12 H12 120.0
C6 C13 C12 119.9(2)
C6 C13 H13 120.0
C12 C13 H13 120.0
C4 C14 H14 121.0
C15 C14 C4 118.0(2)
C15 C14 H14 121.0
C1 C15 H15 120.1
C14 C15 C1 119.8(2)
C14 C15 H15 120.1

loop_
_geom_bond_atom_site_label_1
_geom_bond_atom_site_label_2
_geom_bond_distance
O1 N1 1.227(4)
O2 N1 1.226(4)
O3 C5 1.220(3)
N1 C1 1.458(3)
N2 C4 1.403(3)
N2 C5 1.369(3)
N2 C11 1.485(3)
C1 C2 1.383(4)
C1 C15 1.385(4)
C2 H2 0.9300
C2 C3 1.377(3)
C3 C4 1.395(3)
C3 C10 1.503(4)
C4 C14 1.387(3)
C5 C6 1.500(3)
C6 C7 1.387(4)
C6 C13 1.378(3)
C7 H7 0.9300
C7 C8 1.386(4)
C8 H8 0.9300
C8 C9 1.378(4)
C9 H9 0.9300
C9 C12 1.375(4)
C10 H10A 0.9700
C10 H10B 0.9700
C10 C11 1.526(3)
C11 H11A 0.9700
C11 H11B 0.9700
C12 H12 0.9300
C12 C13 1.390(4)
C13 H13 0.9300
C14 H14 0.9300
C14 C15 1.383(3)
C15 H15 0.9300

loop_
_geom_torsion_atom_site_label_1
_geom_torsion_atom_site_label_2
_geom_torsion_atom_site_label_3
_geom_torsion_atom_site_label_4
_geom_torsion
O1 N1 C1 C2 -3.9(4)
O1 N1 C1 C15 176.6(3)
O2 N1 C1 C2 177.7(3)
O2 N1 C1 C15 -1.8(4)
O3 C5 C6 C7 -119.5(3)
O3 C5 C6 C13 56.6(4)
N1 C1 C2 C3 -179.8(2)
N1 C1 C15 C14 179.1(2)
N2 C4 C14 C15 177.0(2)
N2 C5 C6 C7 60.6(3)
N2 C5 C6 C13 -123.3(3)
C1 C2 C3 C4 0.3(3)
C1 C2 C3 C10 177.2(3)
C2 C1 C15 C14 -0.3(4)
C2 C3 C4 N2 -178.0(2)
C2 C3 C4 C14 0.6(3)
C2 C3 C10 C11 167.9(2)
C3 C4 C14 C15 -1.2(3)
C3 C10 C11 N2 18.9(3)
C4 N2 C5 O3 4.7(4)
C4 N2 C5 C6 -175.4(2)
C4 N2 C11 C10 -17.4(3)
C4 C3 C10 C11 -14.9(3)
C4 C14 C15 C1 1.1(4)
C5 N2 C4 C3 -165.6(2)
C5 N2 C4 C14 16.0(4)
C5 N2 C11 C10 156.7(2)
C5 C6 C7 C8 177.3(2)
C5 C6 C13 C12 -178.6(2)
C6 C7 C8 C9 0.9(4)
C7 C6 C13 C12 -2.5(4)
C7 C8 C9 C12 -1.8(4)
C8 C9 C12 C13 0.6(4)
C9 C12 C13 C6 1.6(4)
C10 C3 C4 N2 4.5(3)
C10 C3 C4 C14 -177.0(2)
C11 N2 C4 C3 8.4(3)
C11 N2 C4 C14 -169.9(2)
C11 N2 C5 O3 -168.4(3)
C11 N2 C5 C6 11.5(4)
C13 C6 C7 C8 1.2(4)
C15 C1 C2 C3 -0.4(4)
